data_9009506
loop_
_publ_author_name
'Brigatti, M. F.'
'Galli, E.'
'Medici, L.'

_publ_section_title
;
 Ba-rich celestine: new data and crystal structure refinement
;
_journal_name_full 'Mineralogical Magazine'
_journal_page_first 447
_journal_page_last 451
_journal_paper_doi 10.1180/minmag.1997.061.406.10
_journal_volume 61
_journal_year 1997
_chemical_compound_source 'filling cavities of volcanoclastic rocks, Montecchio Maggiore, Vicenza, Italy'
_chemical_formula_sum 'Ba0.13 O4 S Sr0.87'
_chemical_name_mineral Celestine
_space_group_IT_number 62
_symmetry_space_group_name_Hall '-P 2ac 2n'
_symmetry_space_group_name_H-M 'P n m a'
_cell_angle_alpha 90
_cell_angle_beta 90
_cell_angle_gamma 90
_cell_length_a 8.408
_cell_length_b 5.372
_cell_length_c 6.897
_cell_formula_units_Z 4
_cell_volume 311.522
_database_code_amcsd 0014527
_exptl_crystal_density_diffrn 4.054
_cod_original_formula_sum '(Sr.87 Ba.13) S O4'
_cod_database_code 9009506

loop_
_space_group_symop_operation_xyz
x,y,z
x,1/2-y,z
-x,1/2+y,-z
1/2-x,1/2+y,1/2+z
1/2+x,1/2-y,1/2-z
1/2+x,y,1/2-z
1/2-x,-y,1/2+z
-x,-y,-z

loop_
_atom_site_aniso_label
_atom_site_aniso_U_11
_atom_site_aniso_U_22
_atom_site_aniso_U_33
_atom_site_aniso_U_12
_atom_site_aniso_U_13
_atom_site_aniso_U_23
Sr 0.00494 0.01102 0.00912 0.00000 -0.00038 0.00000
Ba 0.00494 0.01102 0.00912 0.00000 -0.00038 0.00000
S 0.00291 0.00304 0.00595 0.00000 -0.00063 0.00000
O1 0.01140 0.02406 0.02026 0.00000 0.00633 0.00000
O2 0.01013 0.02026 0.01140 0.00000 -0.00506 0.00000
O3 0.01266 0.00545 0.01140 0.00253 -0.00203 -0.00367

loop_
_atom_site_label
_atom_site_fract_x
_atom_site_fract_y
_atom_site_fract_z
_atom_site_occupancy
_atom_site_U_iso_or_equiv
Sr 0.18360 0.25000 0.15850 0.87000 0.00836
Ba 0.18360 0.25000 0.15850 0.13000 0.00836
S 0.43770 0.75000 0.18510 1.00000 0.00405
O1 0.59390 0.75000 0.09450 1.00000 0.01900
O2 0.30830 0.75000 0.04370 1.00000 0.01393
O3 0.42200 0.97600 0.31060 1.00000 0.01013

loop_
_cod_related_entry_id
_cod_related_entry_database
_cod_related_entry_code
1 AMCSD 0014527
